data_7037603
loop_
_publ_author_name
'Deacon, Glen B.'
'Junk, Peter C.'
'Kelly, Rory P.'
'Wang, Jun'

_publ_section_title
;
 Exploring the effect of the Ln(III)/Ln(II) redox potential on C-F
 activation and on oxidation of some lanthanoid organoamides.
;
_journal_issue 4
_journal_name_full 'Dalton transactions (Cambridge, England : 2003)'
_journal_page_first 1422
_journal_page_last 1435
_journal_paper_doi 10.1039/c5dt04239a
_journal_volume 45
_journal_year 2016
_chemical_formula_moiety 'C72 H90 Eu4 F26 N12 O2, C7 H8'
_chemical_formula_sum 'C79 H98 Eu4 F26 N12 O2'
_chemical_formula_weight 2349.53
_space_group_crystal_system triclinic
_space_group_IT_number 2
_space_group_name_Hall '-P 1'
_space_group_name_H-M_alt 'P -1'
_symmetry_space_group_name_Hall '-P 1'
_symmetry_space_group_name_H-M 'P -1'
_atom_sites_solution_hydrogens geom
_audit_creation_date 2015-10-27
_audit_creation_method
;
Olex2 1.2
(compiled 2015.09.30 svn.r3233 for OlexSys, GUI svn.r5103)
;
_audit_update_record
;
2015-10-28 deposited with the CCDC.
2015-12-04 downloaded from the CCDC.
;
_cell_angle_alpha 90.19(3)
_cell_angle_beta 91.45(3)
_cell_angle_gamma 95.12(3)
_cell_formula_units_Z 1
_cell_length_a 11.610(2)
_cell_length_b 12.902(3)
_cell_length_c 15.759(3)
_cell_measurement_reflns_used 55920
_cell_measurement_temperature 100(2)
_cell_measurement_theta_max 25.244
_cell_measurement_theta_min 3.026
_cell_volume 2350.4(8)
_computing_cell_refinement 'XDS (Kabsch, 1993)'
_computing_data_collection 'BluIce (McPhillips, 2002)'
_computing_data_reduction 'XDS (Kabsch, 1993)'
_computing_molecular_graphics 'X-Seed (Barbour, 2001)'
_computing_publication_material 'CIFTAB (Sheldrick, 1997)'
_computing_structure_refinement 'SHELXL-2014 (Sheldrick, 2014)'
_computing_structure_solution 'SHELXS-97 (Sheldrick, 1997)'
_diffrn_ambient_temperature 100
_diffrn_measured_fraction_theta_full 0.935
_diffrn_measured_fraction_theta_max 0.935
_diffrn_measurement_device_type 'ADSC Quantum 210r'
_diffrn_measurement_method 'Phi Scan'
_diffrn_radiation_monochromator 'Silicon Double Crystal'
_diffrn_radiation_type Synchrotron
_diffrn_radiation_wavelength 0.7108
_diffrn_reflns_av_R_equivalents 0.0670
_diffrn_reflns_av_unetI/netI 0.0358
_diffrn_reflns_laue_measured_fraction_full 0.935
_diffrn_reflns_laue_measured_fraction_max 0.935
_diffrn_reflns_limit_h_max 13
_diffrn_reflns_limit_h_min -13
_diffrn_reflns_limit_k_max 15
_diffrn_reflns_limit_k_min -15
_diffrn_reflns_limit_l_max 18
_diffrn_reflns_limit_l_min -18
_diffrn_reflns_number 55920
_diffrn_reflns_point_group_measured_fraction_full 0.935
_diffrn_reflns_point_group_measured_fraction_max 0.935
_diffrn_reflns_theta_full 24.998
_diffrn_reflns_theta_max 24.998
_diffrn_reflns_theta_min 3.026
_diffrn_source 'Australian Synchrotron'
_exptl_absorpt_coefficient_mu 2.732
_exptl_absorpt_correction_type none
_exptl_crystal_colour orange
_exptl_crystal_density_diffrn 1.660
_exptl_crystal_density_method 'not measured'
_exptl_crystal_description 'rect. prism'
_exptl_crystal_F_000 1158
_platon_squeeze_details
;
 Spek, A.L. (1990), Acta Cryst. A46, C-34
;
_refine_diff_density_max 2.466
_refine_diff_density_min -0.856
_refine_diff_density_rms 0.152
_refine_ls_extinction_method none
_refine_ls_goodness_of_fit_ref 1.091
_refine_ls_hydrogen_treatment constr
_refine_ls_matrix_type full
_refine_ls_number_parameters 558
_refine_ls_number_reflns 7745
_refine_ls_number_restraints 25
_refine_ls_restrained_S_all 1.091
_refine_ls_R_factor_all 0.0460
_refine_ls_R_factor_gt 0.0435
_refine_ls_shift/su_max 0.001
_refine_ls_shift/su_mean 0.000
_refine_ls_structure_factor_coef Fsqd
_refine_ls_weighting_details 'w=1/[\s^2^(Fo^2^)+(0.0695P)^2^+3.1899P] where P=(Fo^2^+2Fc^2^)/3'
_refine_ls_weighting_scheme calc
_refine_ls_wR_factor_gt 0.1101
_refine_ls_wR_factor_ref 0.1122
_reflns_Friedel_coverage 0.000
_reflns_number_gt 7111
_reflns_number_total 7745
_reflns_threshold_expression 'I > 2\s(I)'
_cod_data_source_file c5dt04239a1.cif
_cod_data_source_block added_by_encifer
_cod_depositor_comments 'Adding full bibliography for 7037593--7037603.cif.'
_cod_database_code 7037603
_shelx_space_group_comment
;
The symmetry employed for this shelxl refinement is uniquely defined
by the following loop, which should always be used as a source of
symmetry information in preference to the above space-group names.
They are only intended as comments.
;
_olex2_refinement_description
;
1. Fixed Uiso
 At 1.2 times of:
  All C(H) groups, All C(H,H) groups
 At 1.5 times of:
  All C(H,H,H) groups
2. Restrained distances
 C101-C102 = C102-C103 = C103-C104 = C104-C105 = C105-C106 = C106-C101
 1.38 with sigma of 0.02
 C100-C101
 1.55 with sigma of 0.02
 C100-C102 = C101-C103 = C102-C104 = C103-C105 = C104-C106 = C105-C101
 2.38 with sigma of 0.04
 C100-C102 \\sim C100-C106
 with sigma of 0.02
3. Restrained planarity
 C100, C101, C102, C103, C104, C105, C106
 with sigma of 0.1
4. Uiso/Uaniso restraints and constraints
C100 \\sim C101 \\sim C102 \\sim C103 \\sim C104 \\sim C105 \\sim C106: within
1.7A with sigma of 0.007 and sigma for terminal atoms of 0.001
5. Others
 Fixed Sof: C104(0.5) H104(0.5) C102(0.5) H102(0.5) C103(0.5) H103(0.5)
 C100(0.5) H10D(0.5) H10E(0.5) H10F(0.5) C105(0.5) H105(0.5) C106(0.5)
 H106(0.5) C101(0.5)
6.a Secondary CH2 refined with riding coordinates:
 C7(H7A,H7B), C8(H8A,H8B), C9(H9A,H9B), C11(H11A,H11B), C19(H19A,H19B),
 C20(H20A,H20B), C21(H21A,H21B), C23(H23A,H23B), C31(H31A,H31B), C32(H32A,H32B),
  C33(H33A,H33B), C35(H35A,H35B)
6.b Aromatic/amide H refined with riding coordinates:
 C4(H4), C16(H16), C28(H28), C104(H104), C102(H102), C103(H103), C105(H105),
 C106(H106)
6.c Idealised Me refined as rotating group:
 C10(H10A,H10B,H10C), C12(H12A,H12B,H12C), C22(H22A,H22B,H22C), C24(H24A,H24B,
 H24C), C34(H34A,H34B,H34C), C36(H36A,H36B,H36C), C100(H10D,H10E,H10F)
;
_shelx_shelxl_version_number 2014/7
_olex2_submission_special_instructions 'No special instructions were received'

loop_
_space_group_symop_operation_xyz
'x, y, z'
'-x, -y, -z'

loop_
_atom_site_label
_atom_site_type_symbol
_atom_site_fract_x
_atom_site_fract_y
_atom_site_fract_z
_atom_site_U_iso_or_equiv
_atom_site_adp_type
_atom_site_occupancy
_atom_site_site_symmetry_order
_atom_site_calc_flag
_atom_site_refinement_flags_posn
_atom_site_refinement_flags_adp
_atom_site_refinement_flags_occupancy
_atom_site_disorder_assembly
_atom_site_disorder_group
Eu1 Eu 0.49394(2) 0.54636(2) 0.28567(2) 0.03672(11) Uani 1 1 d . . . . .
F1 F 0.7234(3) 0.5755(2) 0.3413(2) 0.0457(7) Uani 1 1 d . . . . .
O1 O 0.5225(3) 0.4865(3) 0.4125(2) 0.0348(7) Uani 1 1 d . . . . .
N1 N 0.5651(4) 0.7153(4) 0.3532(3) 0.0425(10) Uani 1 1 d . . . . .
C1 C 0.6808(5) 0.7514(4) 0.3501(3) 0.0446(12) Uani 1 1 d . . . . .
Eu2 Eu 0.53730(2) 0.37264(2) 0.51283(2) 0.03151(10) Uani 1 1 d . . . . .
F2 F 0.9491(3) 0.6238(3) 0.3347(3) 0.0676(10) Uani 1 1 d . . . . .
N2 N 0.4348(5) 0.7180(4) 0.1878(3) 0.0590(13) Uani 1 1 d . . . . .
C2 C 0.7637(5) 0.6774(4) 0.3458(4) 0.0447(12) Uani 1 1 d . . . . .
F3 F 0.8885(5) 0.9796(3) 0.3498(5) 0.1062(18) Uani 1 1 d . . . . .
N3 N 0.5730(4) 0.4208(4) 0.1961(3) 0.0459(10) Uani 1 1 d . . . . .
C3 C 0.8803(6) 0.7027(5) 0.3416(5) 0.0572(15) Uani 1 1 d . . . . .
F4 F 0.6698(4) 0.9362(3) 0.3591(4) 0.0859(14) Uani 1 1 d . . . . .
N4 N 0.3303(4) 0.4019(4) 0.2242(3) 0.0495(11) Uani 1 1 d . . . . .
C4 C 0.9273(6) 0.8031(6) 0.3418(5) 0.0696(19) Uani 1 1 d . . . . .
H4 H 1.0082 0.8209 0.3383 0.084 Uiso 1 1 calc R . . . .
F5 F 0.6611(3) 0.6167(3) 0.1874(2) 0.0589(9) Uani 1 1 d . . . . .
N5 N 0.4850(4) 0.2041(3) 0.4482(3) 0.0408(9) Uani 1 1 d . . . . .
C5 C 0.8495(7) 0.8772(6) 0.3475(5) 0.0715(19) Uani 1 1 d . . . . .
F6 F 0.8676(4) 0.6800(5) 0.1260(3) 0.0930(15) Uani 1 1 d . . . . .
N6 N 0.7181(3) 0.2889(4) 0.4607(3) 0.0407(9) Uani 1 1 d . . . . .
C6 C 0.7313(6) 0.8542(5) 0.3517(5) 0.0573(15) Uani 1 1 d . . . . .
F7 F 0.9163(5) 0.3336(6) 0.0525(4) 0.116(2) Uani 1 1 d . . . . .
C7 C 0.4839(5) 0.7935(5) 0.3310(4) 0.0507(13) Uani 1 1 d . . . . .
H7A H 0.5087 0.8597 0.3610 0.061 Uiso 1 1 calc R . . . .
H7B H 0.4057 0.7690 0.3502 0.061 Uiso 1 1 calc R . . . .
F8 F 0.7125(4) 0.2707(4) 0.1134(3) 0.0845(13) Uani 1 1 d . . . . .
C8 C 0.4792(6) 0.8128(5) 0.2356(4) 0.0590(15) Uani 1 1 d . . . . .
H8A H 0.4286 0.8690 0.2235 0.071 Uiso 1 1 calc R . . . .
H8B H 0.5578 0.8361 0.2164 0.071 Uiso 1 1 calc R . . . .
F9 F 0.3234(2) 0.3339(2) 0.4770(2) 0.0437(7) Uani 1 1 d . . . . .
C9 C 0.4796(8) 0.7243(6) 0.0999(4) 0.0700(19) Uani 1 1 d . . . . .
H9A H 0.5643 0.7423 0.1032 0.084 Uiso 1 1 calc R . . . .
H9B H 0.4445 0.7811 0.0695 0.084 Uiso 1 1 calc R . . . .
F10 F 0.0982(3) 0.2852(4) 0.4528(3) 0.0728(11) Uani 1 1 d . . . . .
C10 C 0.4543(8) 0.6230(7) 0.0486(4) 0.080(2) Uani 1 1 d . . . . .
H10A H 0.4827 0.6333 -0.0090 0.120 Uiso 1 1 calc GR . . . .
H10B H 0.3707 0.6037 0.0461 0.120 Uiso 1 1 calc GR . . . .
H10C H 0.4934 0.5673 0.0762 0.120 Uiso 1 1 calc GR . . . .
F11 F 0.1731(5) -0.0426(4) 0.3457(4) 0.1041(18) Uani 1 1 d . . . . .
C11 C 0.3067(6) 0.7037(6) 0.1865(4) 0.0659(17) Uani 1 1 d . . . . .
H11A H 0.2815 0.7065 0.2459 0.079 Uiso 1 1 calc R . . . .
H11B H 0.2831 0.6326 0.1649 0.079 Uiso 1 1 calc R . . . .
F12 F 0.3924(4) 0.0046(3) 0.3657(3) 0.0810(12) Uani 1 1 d . . . . .
C12 C 0.2393(9) 0.7789(9) 0.1352(6) 0.096(3) Uani 1 1 d . . . . .
H12A H 0.2517 0.7688 0.0746 0.143 Uiso 1 1 calc GR . . . .
H12B H 0.2660 0.8506 0.1515 0.143 Uiso 1 1 calc GR . . . .
H12C H 0.1566 0.7658 0.1465 0.143 Uiso 1 1 calc GR . . . .
F13 F 0.3475(2) 0.5971(2) 0.36555(18) 0.0405(6) Uani 1 1 d . . . . .
C13 C 0.6771(5) 0.4398(6) 0.1580(3) 0.0554(15) Uani 1 1 d . . . . .
C14 C 0.7259(5) 0.5450(6) 0.1554(4) 0.0566(15) Uani 1 1 d . . . . .
C15 C 0.8324(7) 0.5788(7) 0.1225(4) 0.072(2) Uani 1 1 d . . . . .
C16 C 0.9001(7) 0.5098(9) 0.0891(5) 0.087(3) Uani 1 1 d . . . . .
H16 H 0.9747 0.5312 0.0686 0.104 Uiso 1 1 calc R . . . .
C17 C 0.8561(7) 0.4074(9) 0.0862(4) 0.079(3) Uani 1 1 d . . . . .
C18 C 0.7465(7) 0.3716(6) 0.1202(4) 0.0655(17) Uani 1 1 d . . . . .
C19 C 0.5119(6) 0.3181(5) 0.1936(4) 0.0542(14) Uani 1 1 d . . . . .
H19A H 0.5625 0.2668 0.2171 0.065 Uiso 1 1 calc R . . . .
H19B H 0.4909 0.2982 0.1341 0.065 Uiso 1 1 calc R . . . .
C20 C 0.4022(5) 0.3179(5) 0.2459(4) 0.0517(14) Uani 1 1 d . . . . .
H20A H 0.3556 0.2504 0.2373 0.062 Uiso 1 1 calc R . . . .
H20B H 0.4249 0.3238 0.3068 0.062 Uiso 1 1 calc R . . . .
C21 C 0.2957(6) 0.4000(6) 0.1324(4) 0.0613(16) Uani 1 1 d . . . . .
H21A H 0.3667 0.4092 0.0987 0.074 Uiso 1 1 calc R . . . .
H21B H 0.2508 0.4604 0.1208 0.074 Uiso 1 1 calc R . . . .
C22 C 0.2241(8) 0.3018(7) 0.1012(5) 0.080(2) Uani 1 1 d . . . . .
H22A H 0.1939 0.3131 0.0436 0.120 Uiso 1 1 calc GR . . . .
H22B H 0.1595 0.2857 0.1392 0.120 Uiso 1 1 calc GR . . . .
H22C H 0.2729 0.2437 0.1007 0.120 Uiso 1 1 calc GR . . . .
C23 C 0.2269(5) 0.3895(6) 0.2794(4) 0.0590(16) Uani 1 1 d . . . . .
H23A H 0.2539 0.3981 0.3393 0.071 Uiso 1 1 calc R . . . .
H23B H 0.1905 0.3175 0.2725 0.071 Uiso 1 1 calc R . . . .
C24 C 0.1344(6) 0.4646(7) 0.2622(5) 0.074(2) Uani 1 1 d . . . . .
H24A H 0.1037 0.4545 0.2039 0.111 Uiso 1 1 calc GR . . . .
H24B H 0.1687 0.5364 0.2694 0.111 Uiso 1 1 calc GR . . . .
H24C H 0.0716 0.4511 0.3021 0.111 Uiso 1 1 calc GR . . . .
C25 C 0.3729(5) 0.1694(4) 0.4292(4) 0.0435(12) Uani 1 1 d . . . . .
C26 C 0.2867(5) 0.2354(5) 0.4472(4) 0.0476(13) Uani 1 1 d . . . . .
C27 C 0.1701(5) 0.2113(5) 0.4338(5) 0.0580(15) Uani 1 1 d . . . . .
C28 C 0.1274(6) 0.1175(6) 0.4007(6) 0.077(2) Uani 1 1 d . . . . .
H28 H 0.0468 0.0992 0.3928 0.092 Uiso 1 1 calc R . . . .
C29 C 0.2073(7) 0.0522(5) 0.3798(5) 0.0708(19) Uani 1 1 d . . . . .
C30 C 0.3272(6) 0.0752(5) 0.3930(5) 0.0580(15) Uani 1 1 d . . . . .
C31 C 0.5750(5) 0.1351(4) 0.4316(4) 0.0466(12) Uani 1 1 d . . . . .
H31A H 0.5863 0.1302 0.3697 0.056 Uiso 1 1 calc R . . . .
H31B H 0.5513 0.0644 0.4528 0.056 Uiso 1 1 calc R . . . .
C32 C 0.6874(5) 0.1771(4) 0.4756(4) 0.0464(12) Uani 1 1 d . . . . .
H32A H 0.6809 0.1654 0.5374 0.056 Uiso 1 1 calc R . . . .
H32B H 0.7507 0.1374 0.4555 0.056 Uiso 1 1 calc R . . . .
C33 C 0.8232(5) 0.3243(6) 0.5119(4) 0.0534(15) Uani 1 1 d . . . . .
H33A H 0.8884 0.2859 0.4933 0.064 Uiso 1 1 calc R . . . .
H33B H 0.8097 0.3072 0.5723 0.064 Uiso 1 1 calc R . . . .
C34 C 0.8561(5) 0.4389(6) 0.5043(4) 0.0637(18) Uani 1 1 d . . . . .
H34A H 0.8830 0.4545 0.4469 0.095 Uiso 1 1 calc GR . . . .
H34B H 0.9182 0.4601 0.5458 0.095 Uiso 1 1 calc GR . . . .
H34C H 0.7887 0.4771 0.5153 0.095 Uiso 1 1 calc GR . . . .
C35 C 0.7343(5) 0.3118(5) 0.3686(3) 0.0449(12) Uani 1 1 d . . . . .
H35A H 0.7525 0.3878 0.3623 0.054 Uiso 1 1 calc R . . . .
H35B H 0.6600 0.2926 0.3378 0.054 Uiso 1 1 calc R . . . .
C36 C 0.8285(6) 0.2565(6) 0.3262(4) 0.0587(16) Uani 1 1 d . . . . .
H36A H 0.8387 0.2829 0.2683 0.088 Uiso 1 1 calc GR . . . .
H36B H 0.8059 0.1815 0.3240 0.088 Uiso 1 1 calc GR . . . .
H36C H 0.9013 0.2697 0.3588 0.088 Uiso 1 1 calc GR . . . .
C104 C 0.455(2) 0.966(2) -0.0839(16) 0.129(6) Uiso 0.5 1 d D U P A -1
H104 H 0.4098 0.9478 -0.1335 0.155 Uiso 0.5 1 calc R . P A -1
C102 C 0.469(2) 1.032(2) 0.0589(16) 0.138(6) Uiso 0.5 1 d D U P A -1
H102 H 0.4355 1.0606 0.1071 0.165 Uiso 0.5 1 calc R . P A -1
C103 C 0.402(2) 1.004(2) -0.0140(16) 0.133(6) Uiso 0.5 1 d D U P A -1
H103 H 0.3212 1.0110 -0.0156 0.160 Uiso 0.5 1 calc R . P A -1
C100 C 0.658(2) 1.042(2) 0.1401(16) 0.149(5) Uiso 0.5 1 d D U P A -1
H10D H 0.6212 1.0067 0.1885 0.224 Uiso 0.5 1 calc GR . P A -1
H10E H 0.6646 1.1175 0.1498 0.224 Uiso 0.5 1 calc GR . P A -1
H10F H 0.7359 1.0190 0.1338 0.224 Uiso 0.5 1 calc GR . P A -1
C105 C 0.572(2) 0.955(2) -0.0843(16) 0.137(6) Uiso 0.5 1 d D U P A -1
H105 H 0.6066 0.9307 -0.1337 0.164 Uiso 0.5 1 calc R . P A -1
C106 C 0.636(2) 0.978(2) -0.0117(15) 0.142(6) Uiso 0.5 1 d D U P A -1
H106 H 0.7159 0.9681 -0.0098 0.170 Uiso 0.5 1 calc R . P A -1
C101 C 0.585(2) 1.0157(17) 0.0583(14) 0.148(5) Uiso 0.5 1 d D U P A -1

loop_
_atom_site_aniso_label
_atom_site_aniso_U_11
_atom_site_aniso_U_22
_atom_site_aniso_U_33
_atom_site_aniso_U_23
_atom_site_aniso_U_13
_atom_site_aniso_U_12
Eu1 0.03342(15) 0.04577(17) 0.03152(15) 0.00324(11) 0.00091(10) 0.00643(11)
F1 0.0342(15) 0.0434(16) 0.0601(19) 0.0045(14) 0.0055(13) 0.0053(12)
O1 0.0280(16) 0.0429(17) 0.0338(16) 0.0010(14) 0.0006(12) 0.0051(13)
N1 0.037(2) 0.044(2) 0.047(2) 0.0058(19) 0.0025(18) 0.0088(18)
C1 0.043(3) 0.049(3) 0.042(3) 0.002(2) 0.006(2) 0.004(2)
Eu2 0.02392(14) 0.03677(15) 0.03445(15) 0.00211(10) -0.00037(9) 0.00637(9)
F2 0.0338(17) 0.070(2) 0.100(3) 0.012(2) 0.0135(18) 0.0083(16)
N2 0.073(3) 0.061(3) 0.046(3) 0.009(2) -0.004(2) 0.023(3)
C2 0.039(3) 0.045(3) 0.049(3) 0.004(2) 0.008(2) -0.001(2)
F3 0.082(3) 0.052(2) 0.179(6) -0.001(3) 0.003(3) -0.024(2)
N3 0.045(2) 0.055(3) 0.039(2) -0.002(2) 0.0041(19) 0.011(2)
C3 0.042(3) 0.062(4) 0.068(4) 0.007(3) 0.009(3) 0.004(3)
F4 0.080(3) 0.049(2) 0.129(4) -0.011(2) 0.017(3) 0.002(2)
N4 0.045(2) 0.063(3) 0.040(2) 0.001(2) -0.0076(19) 0.001(2)
C4 0.044(3) 0.066(4) 0.097(5) 0.007(4) 0.008(3) -0.010(3)
F5 0.060(2) 0.065(2) 0.0510(19) 0.0062(16) 0.0093(16) 0.0004(17)
N5 0.035(2) 0.039(2) 0.050(2) 0.0003(19) 0.0012(18) 0.0099(18)
C5 0.071(5) 0.051(4) 0.090(5) 0.001(3) 0.005(4) -0.012(3)
F6 0.078(3) 0.120(4) 0.074(3) 0.010(3) 0.017(2) -0.031(3)
N6 0.0255(19) 0.056(3) 0.042(2) 0.0046(19) -0.0002(16) 0.0118(18)
C6 0.058(4) 0.042(3) 0.072(4) -0.002(3) 0.009(3) 0.002(3)
F7 0.085(4) 0.180(6) 0.092(4) -0.033(4) 0.020(3) 0.054(4)
C7 0.048(3) 0.051(3) 0.055(3) 0.007(3) 0.003(3) 0.015(3)
F8 0.087(3) 0.097(3) 0.074(3) -0.011(2) 0.002(2) 0.033(3)
C8 0.062(4) 0.060(4) 0.057(4) 0.017(3) 0.006(3) 0.017(3)
F9 0.0290(14) 0.0508(17) 0.0517(17) -0.0039(14) -0.0027(12) 0.0058(12)
C9 0.092(5) 0.077(5) 0.042(3) 0.024(3) -0.001(3) 0.019(4)
F10 0.0295(17) 0.095(3) 0.094(3) -0.005(2) -0.0031(17) 0.0087(18)
C10 0.106(6) 0.102(6) 0.036(3) 0.007(3) 0.005(3) 0.031(5)
F11 0.090(3) 0.063(3) 0.153(5) -0.014(3) -0.033(3) -0.022(2)
C11 0.065(4) 0.086(5) 0.048(3) 0.009(3) -0.012(3) 0.022(4)
F12 0.075(3) 0.054(2) 0.114(4) -0.016(2) -0.016(2) 0.014(2)
C12 0.088(6) 0.120(7) 0.082(6) 0.024(5) -0.021(5) 0.038(5)
F13 0.0291(13) 0.0559(17) 0.0377(14) 0.0038(12) -0.0032(11) 0.0113(12)
C13 0.053(3) 0.088(5) 0.029(2) -0.004(3) -0.003(2) 0.027(3)
C14 0.049(3) 0.082(4) 0.039(3) 0.005(3) 0.003(2) 0.001(3)
C15 0.067(4) 0.104(6) 0.043(3) -0.001(4) 0.008(3) 0.002(4)
C16 0.056(4) 0.149(9) 0.054(4) -0.008(5) 0.011(3) -0.004(5)
C17 0.065(4) 0.136(8) 0.044(3) -0.013(4) 0.009(3) 0.047(5)
C18 0.071(4) 0.080(5) 0.048(3) -0.010(3) 0.001(3) 0.025(4)
C19 0.057(3) 0.062(4) 0.046(3) -0.007(3) -0.009(3) 0.020(3)
C20 0.058(3) 0.053(3) 0.041(3) 0.000(2) -0.012(2) -0.008(3)
C21 0.070(4) 0.071(4) 0.043(3) -0.004(3) -0.012(3) 0.013(3)
C22 0.082(5) 0.100(6) 0.055(4) -0.004(4) -0.026(4) -0.002(4)
C23 0.041(3) 0.083(4) 0.051(3) 0.000(3) -0.003(2) -0.006(3)
C24 0.043(3) 0.113(6) 0.066(4) 0.000(4) -0.004(3) 0.007(4)
C25 0.042(3) 0.041(3) 0.046(3) 0.004(2) -0.002(2) 0.000(2)
C26 0.041(3) 0.053(3) 0.049(3) 0.001(2) -0.001(2) 0.004(2)
C27 0.040(3) 0.062(4) 0.069(4) 0.007(3) -0.005(3) -0.005(3)
C28 0.042(3) 0.078(5) 0.107(6) 0.007(4) -0.015(4) -0.008(3)
C29 0.062(4) 0.054(4) 0.091(5) -0.003(3) -0.015(4) -0.020(3)
C30 0.065(4) 0.040(3) 0.070(4) 0.001(3) -0.003(3) 0.009(3)
C31 0.048(3) 0.045(3) 0.049(3) 0.002(2) 0.003(2) 0.014(2)
C32 0.041(3) 0.053(3) 0.048(3) 0.006(2) 0.003(2) 0.023(2)
C33 0.026(2) 0.089(4) 0.047(3) 0.000(3) -0.002(2) 0.014(3)
C34 0.030(3) 0.100(5) 0.058(4) 0.001(3) 0.001(2) -0.012(3)
C35 0.035(3) 0.059(3) 0.043(3) 0.005(2) 0.000(2) 0.012(2)
C36 0.050(3) 0.083(5) 0.046(3) 0.007(3) 0.008(3) 0.020(3)

loop_
_atom_type_symbol
_atom_type_description
_atom_type_scat_dispersion_real
_atom_type_scat_dispersion_imag
_atom_type_scat_source
C C 0.0033 0.0016 'International Tables Vol C Tables 4.2.6.8 and 6.1.1.4'
H H 0.0000 0.0000 'International Tables Vol C Tables 4.2.6.8 and 6.1.1.4'
Eu Eu -0.1040 3.6870 'International Tables Vol C Tables 4.2.6.8 and 6.1.1.4'
F F 0.0171 0.0103 'International Tables Vol C Tables 4.2.6.8 and 6.1.1.4'
N N 0.0061 0.0033 'International Tables Vol C Tables 4.2.6.8 and 6.1.1.4'
O O 0.0106 0.0060 'International Tables Vol C Tables 4.2.6.8 and 6.1.1.4'

loop_
_geom_angle_atom_site_label_1
_geom_angle_atom_site_label_2
_geom_angle_atom_site_label_3
_geom_angle
_geom_angle_site_symmetry_1
_geom_angle_site_symmetry_3
F1 Eu1 N2 110.42(14) . .
O1 Eu1 F1 66.82(11) . .
O1 Eu1 N1 83.10(14) . .
O1 Eu1 N2 146.15(14) . .
O1 Eu1 N3 103.10(15) . .
O1 Eu1 N4 100.70(14) . .
O1 Eu1 F5 123.58(12) . .
O1 Eu1 F13 73.78(11) . .
N1 Eu1 F1 61.35(13) . .
N1 Eu1 N2 67.94(16) . .
N1 Eu1 N4 154.75(15) . .
N1 Eu1 F5 76.88(13) . .
N3 Eu1 F1 81.10(14) . .
N3 Eu1 N1 136.20(16) . .
N3 Eu1 N2 109.86(16) . .
N3 Eu1 N4 67.69(16) . .
N3 Eu1 F5 63.49(14) . .
N4 Eu1 F1 143.08(13) . .
N4 Eu1 N2 98.74(16) . .
F5 Eu1 F1 57.21(11) . .
F5 Eu1 N2 67.72(15) . .
F5 Eu1 N4 119.12(13) . .
F13 Eu1 F1 121.69(10) . .
F13 Eu1 N1 73.05(13) . .
F13 Eu1 N2 81.05(14) . .
F13 Eu1 N3 150.63(14) . .
F13 Eu1 N4 83.97(13) . .
F13 Eu1 F5 142.91(12) . .
C2 F1 Eu1 112.8(3) . .
Eu1 O1 Eu2 97.19(13) . 2_666
Eu1 O1 Eu2 158.46(19) . .
Eu2 O1 Eu2 101.73(13) . 2_666
Eu1 N1 Eu2 82.04(13) . 2_666
C1 N1 Eu1 120.4(4) . .
C1 N1 Eu2 125.3(4) . 2_666
C1 N1 C7 114.5(5) . .
C7 N1 Eu1 108.9(4) . .
C7 N1 Eu2 100.6(3) . 2_666
N1 C1 C2 118.2(5) . .
N1 C1 C6 129.0(6) . .
C6 C1 C2 112.7(5) . .
O1 Eu2 Eu1 39.67(8) 2_666 2_666
O1 Eu2 Eu1 117.28(10) . 2_666
O1 Eu2 O1 78.27(13) . 2_666
O1 Eu2 N1 76.60(13) 2_666 2_666
O1 Eu2 N1 144.65(13) . 2_666
O1 Eu2 N5 106.22(14) . .
O1 Eu2 N5 147.50(13) 2_666 .
O1 Eu2 N6 98.80(13) . .
O1 Eu2 N6 143.56(13) 2_666 .
O1 Eu2 F9 81.65(12) . .
O1 Eu2 F9 84.25(11) 2_666 .
O1 Eu2 F13 123.71(12) . 2_666
N1 Eu2 Eu1 46.81(10) 2_666 2_666
N5 Eu2 Eu1 129.82(11) . 2_666
N5 Eu2 N1 83.20(15) . 2_666
N5 Eu2 N6 68.59(15) . .
N5 Eu2 F9 65.14(13) . .
N6 Eu2 Eu1 123.91(10) . 2_666
N6 Eu2 N1 116.15(14) . 2_666
F9 Eu2 Eu1 96.68(8) . 2_666
F9 Eu2 N1 71.49(13) . 2_666
F9 Eu2 N6 131.70(12) . .
F13 Eu2 Eu1 42.33(7) 2_666 2_666
F13 Eu2 O1 70.28(11) 2_666 2_666
F13 Eu2 N1 69.29(13) 2_666 2_666
F13 Eu2 N5 125.38(13) 2_666 .
F13 Eu2 N6 82.34(12) 2_666 .
F13 Eu2 F9 137.01(10) 2_666 .
C8 N2 Eu1 106.6(3) . .
C8 N2 C9 109.1(6) . .
C8 N2 C11 111.7(5) . .
C9 N2 Eu1 116.3(4) . .
C11 N2 Eu1 102.0(4) . .
C11 N2 C9 111.0(5) . .
F1 C2 C1 117.3(5) . .
F1 C2 C3 118.5(5) . .
C3 C2 C1 124.1(6) . .
C13 N3 Eu1 122.6(4) . .
C13 N3 C19 120.8(5) . .
C19 N3 Eu1 116.1(4) . .
F2 C3 C2 117.7(6) . .
F2 C3 C4 120.1(6) . .
C4 C3 C2 122.2(7) . .
C20 N4 Eu1 91.3(3) . .
C20 N4 C21 111.9(5) . .
C20 N4 C23 107.0(5) . .
C21 N4 Eu1 120.7(4) . .
C21 N4 C23 111.4(5) . .
C23 N4 Eu1 112.2(4) . .
C3 C4 H4 122.3 . .
C3 C4 C5 115.4(6) . .
C5 C4 H4 122.3 . .
C14 F5 Eu1 116.1(3) . .
C25 N5 Eu2 122.0(3) . .
C25 N5 C31 118.4(5) . .
C31 N5 Eu2 119.5(3) . .
F3 C5 C4 119.7(7) . .
F3 C5 C6 116.5(7) . .
C4 C5 C6 123.9(6) . .
C32 N6 Eu2 102.5(3) . .
C32 N6 C33 109.5(4) . .
C32 N6 C35 111.8(4) . .
C33 N6 Eu2 111.8(3) . .
C33 N6 C35 111.3(4) . .
C35 N6 Eu2 109.7(3) . .
F4 C6 C1 122.9(6) . .
F4 C6 C5 115.4(6) . .
C5 C6 C1 121.8(6) . .
N1 C7 Eu2 53.0(3) . 2_666
N1 C7 H7A 109.3 . .
N1 C7 H7B 109.3 . .
N1 C7 C8 111.4(5) . .
Eu2 C7 H7A 102.2 2_666 .
Eu2 C7 H7B 61.8 2_666 .
H7A C7 H7B 108.0 . .
C8 C7 Eu2 148.3(4) . 2_666
C8 C7 H7A 109.3 . .
C8 C7 H7B 109.3 . .
N2 C8 C7 111.8(5) . .
N2 C8 H8A 109.3 . .
N2 C8 H8B 109.3 . .
C7 C8 H8A 109.3 . .
C7 C8 H8B 109.3 . .
H8A C8 H8B 107.9 . .
C26 F9 Eu2 117.5(3) . .
N2 C9 H9A 108.8 . .
N2 C9 H9B 108.8 . .
N2 C9 C10 113.6(6) . .
H9A C9 H9B 107.7 . .
C10 C9 H9A 108.8 . .
C10 C9 H9B 108.8 . .
C9 C10 H10A 109.5 . .
C9 C10 H10B 109.5 . .
C9 C10 H10C 109.5 . .
H10A C10 H10B 109.5 . .
H10A C10 H10C 109.5 . .
H10B C10 H10C 109.5 . .
N2 C11 H11A 107.6 . .
N2 C11 H11B 107.6 . .
N2 C11 C12 118.8(7) . .
H11A C11 H11B 107.0 . .
C12 C11 H11A 107.6 . .
C12 C11 H11B 107.6 . .
C11 C12 H12A 109.5 . .
C11 C12 H12B 109.5 . .
C11 C12 H12C 109.5 . .
H12A C12 H12B 109.5 . .
H12A C12 H12C 109.5 . .
H12B C12 H12C 109.5 . .
Eu1 F13 Eu2 94.43(10) . 2_666
N3 C13 C14 117.4(6) . .
N3 C13 C18 130.1(7) . .
C18 C13 C14 112.4(6) . .
F5 C14 C13 116.0(5) . .
F5 C14 C15 118.3(7) . .
C15 C14 C13 125.7(7) . .
F6 C15 C14 118.8(7) . .
F6 C15 C16 120.7(8) . .
C16 C15 C14 120.4(9) . .
C15 C16 H16 121.5 . .
C15 C16 C17 116.9(7) . .
C17 C16 H16 121.5 . .
F7 C17 C16 121.1(8) . .
F7 C17 C18 115.8(9) . .
C16 C17 C18 123.1(7) . .
F8 C18 C13 120.9(7) . .
F8 C18 C17 117.8(7) . .
C13 C18 C17 121.3(8) . .
N3 C19 H19A 109.8 . .
N3 C19 H19B 109.8 . .
N3 C19 C20 109.5(5) . .
H19A C19 H19B 108.2 . .
C20 C19 H19A 109.8 . .
C20 C19 H19B 109.8 . .
N4 C20 C19 113.8(5) . .
N4 C20 H20A 108.8 . .
N4 C20 H20B 108.8 . .
C19 C20 H20A 108.8 . .
C19 C20 H20B 108.8 . .
H20A C20 H20B 107.7 . .
N4 C21 H21A 108.3 . .
N4 C21 H21B 108.3 . .
N4 C21 C22 115.7(6) . .
H21A C21 H21B 107.4 . .
C22 C21 H21A 108.3 . .
C22 C21 H21B 108.3 . .
C21 C22 H22A 109.5 . .
C21 C22 H22B 109.5 . .
C21 C22 H22C 109.5 . .
H22A C22 H22B 109.5 . .
H22A C22 H22C 109.5 . .
H22B C22 H22C 109.5 . .
N4 C23 H23A 108.3 . .
N4 C23 H23B 108.3 . .
N4 C23 C24 115.8(6) . .
H23A C23 H23B 107.4 . .
C24 C23 H23A 108.3 . .
C24 C23 H23B 108.3 . .
C23 C24 H24A 109.5 . .
C23 C24 H24B 109.5 . .
C23 C24 H24C 109.5 . .
H24A C24 H24B 109.5 . .
H24A C24 H24C 109.5 . .
H24B C24 H24C 109.5 . .
N5 C25 C26 118.0(5) . .
N5 C25 C30 129.8(5) . .
C30 C25 C26 112.2(5) . .
F9 C26 C25 116.9(5) . .
C27 C26 F9 117.8(5) . .
C27 C26 C25 125.2(6) . .
F10 C27 C26 117.8(6) . .
F10 C27 C28 120.8(6) . .
C28 C27 C26 121.4(7) . .
C27 C28 H28 122.2 . .
C29 C28 C27 115.7(6) . .
C29 C28 H28 122.2 . .
F11 C29 C30 116.2(7) . .
C28 C29 F11 119.9(7) . .
C28 C29 C30 123.9(6) . .
F12 C30 C25 122.7(6) . .
F12 C30 C29 115.7(6) . .
C25 C30 C29 121.6(6) . .
N5 C31 H31A 109.7 . .
N5 C31 H31B 109.7 . .
N5 C31 C32 109.7(5) . .
H31A C31 H31B 108.2 . .
C32 C31 H31A 109.7 . .
C32 C31 H31B 109.7 . .
N6 C32 C31 113.6(4) . .
N6 C32 H32A 108.8 . .
N6 C32 H32B 108.8 . .
C31 C32 H32A 108.8 . .
C31 C32 H32B 108.8 . .
H32A C32 H32B 107.7 . .
N6 C33 H33A 109.0 . .
N6 C33 H33B 109.0 . .
N6 C33 C34 112.7(5) . .
H33A C33 H33B 107.8 . .
C34 C33 H33A 109.0 . .
C34 C33 H33B 109.0 . .
C33 C34 H34A 109.5 . .
C33 C34 H34B 109.5 . .
C33 C34 H34C 109.5 . .
H34A C34 H34B 109.5 . .
H34A C34 H34C 109.5 . .
H34B C34 H34C 109.5 . .
N6 C35 H35A 108.3 . .
N6 C35 H35B 108.3 . .
N6 C35 C36 115.7(5) . .
H35A C35 H35B 107.4 . .
C36 C35 H35A 108.3 . .
C36 C35 H35B 108.3 . .
C35 C36 H36A 109.5 . .
C35 C36 H36B 109.5 . .
C35 C36 H36C 109.5 . .
H36A C36 H36B 109.5 . .
H36A C36 H36C 109.5 . .
H36B C36 H36C 109.5 . .
C103 C104 H104 118.8 . .
C105 C104 H104 118.8 . .
C105 C104 C103 122(2) . .
C103 C102 H102 121.2 . .
C101 C102 H102 121.2 . .
C101 C102 C103 118(2) . .
C104 C103 C102 119(2) . .
C104 C103 H103 120.5 . .
C102 C103 H103 120.5 . .
H10D C100 H10E 109.5 . .
H10D C100 H10F 109.5 . .
H10E C100 H10F 109.5 . .
C101 C100 H10D 109.5 . .
C101 C100 H10E 109.5 . .
C101 C100 H10F 109.5 . .
C104 C105 H105 120.8 . .
C106 C105 C104 118(2) . .
C106 C105 H105 120.8 . .
C105 C106 H106 119.8 . .
C105 C106 C101 120(2) . .
C101 C106 H106 119.8 . .
C102 C101 C100 117.8(15) . .
C106 C101 C102 122(2) . .
C106 C101 C100 120.0(16) . .

loop_
_geom_bond_atom_site_label_1
_geom_bond_atom_site_label_2
_geom_bond_distance
_geom_bond_site_symmetry_2
Eu1 F1 2.776(3) .
Eu1 O1 2.173(3) .
Eu1 N1 2.487(5) .
Eu1 N2 2.828(5) .
Eu1 N3 2.402(5) .
Eu1 N4 2.699(5) .
Eu1 F5 2.615(3) .
Eu1 F13 2.282(3) .
F1 C2 1.357(7) .
O1 Eu2 2.328(4) 2_666
O1 Eu2 2.176(3) .
N1 C1 1.384(7) .
N1 Eu2 2.656(5) 2_666
N1 C7 1.478(7) .
C1 C2 1.418(8) .
C1 C6 1.401(8) .
Eu2 Eu1 3.3780(9) 2_666
Eu2 O1 2.328(4) 2_666
Eu2 N1 2.656(5) 2_666
Eu2 N5 2.419(5) .
Eu2 N6 2.595(4) .
Eu2 F9 2.538(3) .
Eu2 F13 2.321(3) 2_666
F2 C3 1.355(8) .
N2 C8 1.480(9) .
N2 C9 1.492(8) .
N2 C11 1.482(9) .
C2 C3 1.367(9) .
F3 C5 1.358(8) .
N3 C13 1.367(8) .
N3 C19 1.446(8) .
C3 C4 1.359(10) .
F4 C6 1.335(8) .
N4 C20 1.462(8) .
N4 C21 1.491(7) .
N4 C23 1.497(8) .
C4 H4 0.9500 .
C4 C5 1.376(11) .
F5 C14 1.348(8) .
N5 C25 1.364(7) .
N5 C31 1.460(7) .
C5 C6 1.382(10) .
F6 C15 1.334(10) .
N6 C32 1.476(7) .
N6 C33 1.482(7) .
N6 C35 1.495(7) .
F7 C17 1.346(10) .
C7 Eu2 3.268(6) 2_666
C7 H7A 0.9900 .
C7 H7B 0.9900 .
C7 C8 1.525(9) .
F8 C18 1.329(9) .
C8 H8A 0.9900 .
C8 H8B 0.9900 .
F9 C26 1.381(7) .
C9 H9A 0.9900 .
C9 H9B 0.9900 .
C9 C10 1.536(12) .
F10 C27 1.359(8) .
C10 H10A 0.9800 .
C10 H10B 0.9800 .
C10 H10C 0.9800 .
F11 C29 1.358(8) .
C11 H11A 0.9900 .
C11 H11B 0.9900 .
C11 C12 1.522(10) .
F12 C30 1.313(8) .
C12 H12A 0.9800 .
C12 H12B 0.9800 .
C12 H12C 0.9800 .
F13 Eu2 2.321(3) 2_666
C13 C14 1.424(10) .
C13 C18 1.388(10) .
C14 C15 1.387(10) .
C15 C16 1.353(13) .
C16 H16 0.9500 .
C16 C17 1.373(14) .
C17 C18 1.432(12) .
C19 H19A 0.9900 .
C19 H19B 0.9900 .
C19 C20 1.535(9) .
C20 H20A 0.9900 .
C20 H20B 0.9900 .
C21 H21A 0.9900 .
C21 H21B 0.9900 .
C21 C22 1.524(11) .
C22 H22A 0.9800 .
C22 H22B 0.9800 .
C22 H22C 0.9800 .
C23 H23A 0.9900 .
C23 H23B 0.9900 .
C23 C24 1.530(11) .
C24 H24A 0.9800 .
C24 H24B 0.9800 .
C24 H24C 0.9800 .
C25 C26 1.405(8) .
C25 C30 1.396(8) .
C26 C27 1.372(9) .
C27 C28 1.364(11) .
C28 H28 0.9500 .
C28 C29 1.354(12) .
C29 C30 1.407(10) .
C31 H31A 0.9900 .
C31 H31B 0.9900 .
C31 C32 1.517(8) .
C32 H32A 0.9900 .
C32 H32B 0.9900 .
C33 H33A 0.9900 .
C33 H33B 0.9900 .
C33 C34 1.500(10) .
C34 H34A 0.9800 .
C34 H34B 0.9800 .
C34 H34C 0.9800 .
C35 H35A 0.9900 .
C35 H35B 0.9900 .
C35 C36 1.525(8) .
C36 H36A 0.9800 .
C36 H36B 0.9800 .
C36 H36C 0.9800 .
C104 H104 0.9500 .
C104 C103 1.387(17) .
C104 C105 1.370(18) .
C102 H102 0.9500 .
C102 C103 1.396(17) .
C102 C101 1.385(18) .
C103 H103 0.9500 .
C100 H10D 0.9800 .
C100 H10E 0.9800 .
C100 H10F 0.9800 .
C100 C101 1.547(18) .
C105 H105 0.9500 .
C105 C106 1.366(17) .
C106 H106 0.9500 .
C106 C101 1.371(18) .

loop_
_geom_torsion_atom_site_label_1
_geom_torsion_atom_site_label_2
_geom_torsion_atom_site_label_3
_geom_torsion_atom_site_label_4
_geom_torsion
_geom_torsion_site_symmetry_1
_geom_torsion_site_symmetry_4
Eu1 F1 C2 C1 20.2(6) . .
Eu1 F1 C2 C3 -156.5(5) . .
Eu1 N1 C1 C2 -29.2(7) . .
Eu1 N1 C1 C6 151.8(5) . .
Eu1 N1 C7 Eu2 85.1(2) . 2_666
Eu1 N1 C7 C8 -63.0(5) . .
Eu1 N2 C8 C7 -28.4(6) . .
Eu1 N2 C9 C10 50.6(8) . .
Eu1 N2 C11 C12 -177.0(7) . .
Eu1 N3 C13 C14 -15.0(7) . .
Eu1 N3 C13 C18 164.7(5) . .
Eu1 N3 C19 C20 4.4(6) . .
Eu1 N4 C20 C19 -67.2(4) . .
Eu1 N4 C21 C22 166.5(5) . .
Eu1 N4 C23 C24 86.1(6) . .
Eu1 F5 C14 C13 17.5(6) . .
Eu1 F5 C14 C15 -163.0(5) . .
F1 C2 C3 F2 -1.2(9) . .
F1 C2 C3 C4 177.0(6) . .
N1 C1 C2 F1 2.9(8) . .
N1 C1 C2 C3 179.4(6) . .
N1 C1 C6 F4 1.8(11) . .
N1 C1 C6 C5 -179.7(7) . .
N1 C7 C8 N2 63.0(7) . .
C1 N1 C7 Eu2 -136.9(5) . 2_666
C1 N1 C7 C8 75.0(7) . .
C1 C2 C3 F2 -177.6(6) . .
C1 C2 C3 C4 0.6(11) . .
Eu2 N1 C1 C2 73.3(6) 2_666 .
Eu2 N1 C1 C6 -105.6(7) 2_666 .
Eu2 N1 C7 C8 -148.1(4) 2_666 .
Eu2 N5 C25 C26 0.9(7) . .
Eu2 N5 C25 C30 -179.4(5) . .
Eu2 N5 C31 C32 11.1(6) . .
Eu2 N6 C32 C31 56.5(5) . .
Eu2 N6 C33 C34 -63.7(5) . .
Eu2 N6 C35 C36 -172.8(4) . .
Eu2 C7 C8 N2 9.5(11) 2_666 .
Eu2 F9 C26 C25 -7.8(6) . .
Eu2 F9 C26 C27 175.1(4) . .
F2 C3 C4 C5 178.8(7) . .
C2 C1 C6 F4 -177.1(6) . .
C2 C1 C6 C5 1.3(9) . .
C2 C3 C4 C5 0.7(12) . .
F3 C5 C6 C1 -179.8(7) . .
F3 C5 C6 F4 -1.3(11) . .
N3 C13 C14 F5 -3.2(8) . .
N3 C13 C14 C15 177.4(6) . .
N3 C13 C18 F8 3.2(10) . .
N3 C13 C18 C17 -177.7(6) . .
N3 C19 C20 N4 50.8(6) . .
C3 C4 C5 F3 178.8(8) . .
C3 C4 C5 C6 -0.9(13) . .
C4 C5 C6 C1 -0.2(13) . .
C4 C5 C6 F4 178.4(8) . .
F5 C14 C15 F6 1.9(10) . .
F5 C14 C15 C16 -179.5(6) . .
N5 C25 C26 F9 4.7(8) . .
N5 C25 C26 C27 -178.4(6) . .
N5 C25 C30 F12 -4.5(11) . .
N5 C25 C30 C29 178.5(6) . .
N5 C31 C32 N6 -48.3(6) . .
F6 C15 C16 C17 -178.5(7) . .
C6 C1 C2 F1 -178.0(5) . .
C6 C1 C2 C3 -1.5(9) . .
F7 C17 C18 F8 -2.0(10) . .
F7 C17 C18 C13 178.8(6) . .
C7 N1 C1 C2 -162.0(5) . .
C7 N1 C1 C6 19.1(9) . .
C8 N2 C9 C10 171.2(6) . .
C8 N2 C11 C12 69.5(8) . .
F9 C26 C27 F10 -1.6(9) . .
F9 C26 C27 C28 176.8(6) . .
C9 N2 C8 C7 -154.8(5) . .
C9 N2 C11 C12 -52.5(9) . .
F10 C27 C28 C29 176.4(7) . .
F11 C29 C30 F12 4.1(10) . .
F11 C29 C30 C25 -178.8(7) . .
C11 N2 C8 C7 82.1(6) . .
C11 N2 C9 C10 -65.3(8) . .
C13 N3 C19 C20 176.4(5) . .
C13 C14 C15 F6 -178.7(6) . .
C13 C14 C15 C16 -0.1(11) . .
C14 C13 C18 F8 -177.0(6) . .
C14 C13 C18 C17 2.1(9) . .
C14 C15 C16 C17 2.9(12) . .
C15 C16 C17 F7 178.7(7) . .
C15 C16 C17 C18 -3.1(12) . .
C16 C17 C18 F8 179.7(7) . .
C16 C17 C18 C13 0.6(11) . .
C18 C13 C14 F5 177.0(5) . .
C18 C13 C14 C15 -2.4(9) . .
C19 N3 C13 C14 173.5(5) . .
C19 N3 C13 C18 -6.8(9) . .
C20 N4 C21 C22 61.0(8) . .
C20 N4 C23 C24 -175.2(5) . .
C21 N4 C20 C19 56.8(6) . .
C21 N4 C23 C24 -52.7(8) . .
C23 N4 C20 C19 179.1(5) . .
C23 N4 C21 C22 -58.7(8) . .
C25 N5 C31 C32 -166.7(5) . .
C25 C26 C27 F10 -178.4(6) . .
C25 C26 C27 C28 0.0(11) . .
C26 C25 C30 F12 175.2(6) . .
C26 C25 C30 C29 -1.7(9) . .
C26 C27 C28 C29 -1.9(12) . .
C27 C28 C29 F11 -179.4(7) . .
C27 C28 C29 C30 2.0(13) . .
C28 C29 C30 F12 -177.3(8) . .
C28 C29 C30 C25 -0.2(12) . .
C30 C25 C26 F9 -175.1(5) . .
C30 C25 C26 C27 1.8(9) . .
C31 N5 C25 C26 178.6(5) . .
C31 N5 C25 C30 -1.6(9) . .
C32 N6 C33 C34 -176.5(5) . .
C32 N6 C35 C36 -59.7(6) . .
C33 N6 C32 C31 175.3(4) . .
C33 N6 C35 C36 63.0(7) . .
C35 N6 C32 C31 -60.9(6) . .
C35 N6 C33 C34 59.3(6) . .
C104 C105 C106 C101 -2(4) . .
C103 C104 C105 C106 2(4) . .
C103 C102 C101 C100 -177.6(18) . .
C103 C102 C101 C106 3(3) . .
C105 C104 C103 C102 0(4) . .
C105 C106 C101 C102 0(3) . .
C105 C106 C101 C100 -180(2) . .
C101 C102 C103 C104 -3(4) . .

loop_
_platon_squeeze_void_nr
_platon_squeeze_void_average_x
_platon_squeeze_void_average_y
_platon_squeeze_void_average_z
_platon_squeeze_void_volume
_platon_squeeze_void_count_electrons
1 0.000 0.000 0.000 218 78
